data_4516077
loop_
_publ_author_name
'Yunusova, Sevilya N.'
'Bolotin, Dmitrii S.'
'Suslonov, Vitalii V.'
'Vovk, Mikhail A.'
'Tolstoy, Peter M.'
'Kukushkin, Vadim Yu'

_publ_section_title
;
 3-Dialkylamino-1,2,4-triazoles via Zn<sup>II</sup>-Catalyzed Acyl
 Hydrazide-Dialkylcyanamide Coupling.
;
_journal_issue 7
_journal_name_full 'ACS omega'
_journal_page_first 7224
_journal_page_last 7234
_journal_paper_doi 10.1021/acsomega.8b01047
_journal_volume 3
_journal_year 2018
_chemical_formula_moiety 'C10 H12 N4'
_chemical_formula_sum 'C10 H12 N4'
_chemical_formula_weight 188.24
_space_group_crystal_system tetragonal
_space_group_IT_number 88
_space_group_name_Hall '-I 4ad'
_space_group_name_H-M_alt 'I 41/a :2'
_atom_sites_solution_hydrogens geom
_atom_sites_solution_primary iterative
_audit_creation_date 2017-12-13
_audit_creation_method
;
Olex2 1.2
(compiled 2017.08.10 svn.r3458 for OlexSys, GUI svn.r5381)
;
_cell_angle_alpha 90
_cell_angle_beta 90
_cell_angle_gamma 90
_cell_formula_units_Z 16
_cell_length_a 13.7647(3)
_cell_length_b 13.7647(3)
_cell_length_c 20.6510(9)
_cell_measurement_reflns_used 2805
_cell_measurement_temperature 100(2)
_cell_measurement_theta_max 75.7110
_cell_measurement_theta_min 3.8460
_cell_volume 3912.7(2)
_computing_cell_refinement 'CrysAlisPro 1.171.38.46 (Rigaku OD, 2015)'
_computing_data_collection 'CrysAlisPro 1.171.38.46 (Rigaku OD, 2015)'
_computing_data_reduction 'CrysAlisPro 1.171.38.46 (Rigaku OD, 2015)'
_computing_molecular_graphics 'Olex2 (Dolomanov et al., 2009)'
_computing_publication_material 'Olex2 (Dolomanov et al., 2009)'
_computing_structure_refinement 'ShelXL (Sheldrick, 2015)'
_computing_structure_solution
;
Superflip (Palatinus & Chapuis, 2007;Palatinus & van der Lee, 2008;
Palatinus et al., 2012)
;
_diffrn_ambient_environment N~2~
_diffrn_ambient_temperature 100(2)
_diffrn_detector 'CCD plate'
_diffrn_detector_area_resol_mean 10.3829
_diffrn_detector_type Atlas
_diffrn_measured_fraction_theta_full 0.997
_diffrn_measured_fraction_theta_max 0.997
_diffrn_measurement_details
;
List of Runs (angles in degrees, time in seconds):

  # Type    Start    End  Width  t~exp~   \w     \q     \k     \f   Frames
--------------------------------------------------------------------------
  1  \w   -116.00 -18.00   1.00    5.00    --  -40.38 -38.00 -30.00   98
  2  \w     70.00 103.00   1.00    5.00    --   40.38 178.00 -30.00   33
  3  \w    127.00 153.00   1.00    5.00    --  113.00 112.00 -60.00   26
  4  \w    149.00 178.00   1.00    5.00    --  113.00 112.00 -90.00   29
  5  \w    143.00 169.00   1.00    5.00    --  113.00  30.00-180.00   26
  6  \w    116.00 142.00   1.00    5.00    --  113.00 112.00 -90.00   26
  7  \w     94.00 142.00   1.00    5.00    --  113.00  45.00   0.00   48
  8  \w     86.00 145.00   1.00    5.00    --  113.00  45.00  90.00   59
  9  \w    129.00 158.00   1.00    5.00    --  113.00  45.00 120.00   29
 10  \w    133.00 174.00   1.00    5.00    --  113.00  30.00 150.00   41
 11  \w    108.00 159.00   1.00    5.00    --  113.00 111.00 156.00   51
 12  \w     83.00 114.00   1.00    5.00    --  113.00  30.00 150.00   31
 13  \w     36.00  86.00   1.00    5.00    --  113.00 -15.00-150.00   50
;
_diffrn_measurement_device 'four-circle diffractometer'
_diffrn_measurement_device_type 'SuperNova, Dual, Cu at zero, Atlas'
_diffrn_measurement_method '\w scans'
_diffrn_orient_matrix_type 'CrysAlisPro convention (1999,Acta A55,543-557)'
_diffrn_orient_matrix_UB_11 0.0383389000
_diffrn_orient_matrix_UB_12 0.0681486000
_diffrn_orient_matrix_UB_13 -0.0534492000
_diffrn_orient_matrix_UB_21 -0.1025576000
_diffrn_orient_matrix_UB_22 0.0426886000
_diffrn_orient_matrix_UB_23 -0.0085609000
_diffrn_orient_matrix_UB_31 0.0228834000
_diffrn_orient_matrix_UB_32 0.0778509000
_diffrn_orient_matrix_UB_33 0.0513900000
_diffrn_radiation_monochromator mirror
_diffrn_radiation_probe x-ray
_diffrn_radiation_type CuK\a
_diffrn_radiation_wavelength 1.54184
_diffrn_reflns_av_R_equivalents 0.0504
_diffrn_reflns_av_unetI/netI 0.0303
_diffrn_reflns_Laue_measured_fraction_full 0.997
_diffrn_reflns_Laue_measured_fraction_max 0.997
_diffrn_reflns_limit_h_max 16
_diffrn_reflns_limit_h_min -16
_diffrn_reflns_limit_k_max 16
_diffrn_reflns_limit_k_min -16
_diffrn_reflns_limit_l_max 24
_diffrn_reflns_limit_l_min -22
_diffrn_reflns_number 5946
_diffrn_reflns_point_group_measured_fraction_full 0.997
_diffrn_reflns_point_group_measured_fraction_max 0.997
_diffrn_reflns_theta_full 67.684
_diffrn_reflns_theta_max 69.983
_diffrn_reflns_theta_min 3.859
_diffrn_source 'micro-focus sealed X-ray tube'
_diffrn_source_type 'SuperNova (Cu) X-ray Source'
_exptl_absorpt_coefficient_mu 0.654
_exptl_absorpt_correction_T_max 1.00000
_exptl_absorpt_correction_T_min 0.82369
_exptl_absorpt_correction_type multi-scan
_exptl_absorpt_process_details
;
CrysAlisPro 1.171.38.46 (Rigaku Oxford Diffraction, 2015)
Empirical absorption correction using spherical harmonics,
 implemented in SCALE3 ABSPACK scaling algorithm.
;
_exptl_crystal_colour 'clear colourless'
_exptl_crystal_colour_lustre clear
_exptl_crystal_colour_primary colourless
_exptl_crystal_density_diffrn 1.278
_exptl_crystal_description prism
_exptl_crystal_F_000 1600
_exptl_crystal_size_max 0.2
_exptl_crystal_size_mid 0.2
_exptl_crystal_size_min 0.2
_refine_diff_density_max 0.241
_refine_diff_density_min -0.164
_refine_diff_density_rms 0.044
_refine_ls_extinction_method none
_refine_ls_goodness_of_fit_ref 1.053
_refine_ls_hydrogen_treatment constr
_refine_ls_matrix_type full
_refine_ls_number_parameters 130
_refine_ls_number_reflns 1856
_refine_ls_number_restraints 0
_refine_ls_restrained_S_all 1.053
_refine_ls_R_factor_all 0.0495
_refine_ls_R_factor_gt 0.0463
_refine_ls_shift/su_max 0.000
_refine_ls_shift/su_mean 0.000
_refine_ls_structure_factor_coef Fsqd
_refine_ls_weighting_details 'w=1/[\s^2^(Fo^2^)+(0.0803P)^2^+1.8547P] where P=(Fo^2^+2Fc^2^)/3'
_refine_ls_weighting_scheme calc
_refine_ls_wR_factor_gt 0.1272
_refine_ls_wR_factor_ref 0.1320
_reflns_Friedel_coverage 0.000
_reflns_number_gt 1734
_reflns_number_total 1856
_reflns_threshold_expression 'I > 2\s(I)'
_cod_data_source_file ao8b01047_si_002.cif
_cod_data_source_block 4_tetragonal
_cod_original_cell_volume 3912.7(3)
_cod_original_sg_symbol_H-M 'I 41/a'
_cod_database_code 4516077
_shelx_shelxl_version_number 2014/7
_chemical_oxdiff_formula 'Zn Cl2 C40'
_shelx_space_group_comment
;
The symmetry employed for this shelxl refinement is uniquely defined
by the following loop, which should always be used as a source of
symmetry information in preference to the above space-group names.
They are only intended as comments.
;
_reflns_odcompleteness_completeness 99.16
_reflns_odcompleteness_iscentric 1
_reflns_odcompleteness_theta 72.42
_olex2_refinement_description
;
1. Twinned data refinement
 Scales: 0.663(2)
 0.337(2)
2. Fixed Uiso
 At 1.2 times of:
  All C(H) groups, All N(H) groups
 At 1.5 times of:
  All C(H,H,H) groups
3.a Aromatic/amide H refined with riding coordinates:
 N1(H1), C6(H6), C7(H7), C8(H8), C9(H9), C10(H10)
3.b Idealised Me refined as rotating group:
 C4(H4A,H4B,H4C), C5(H5A,H5B,H5C)
;
_olex2_date_sample_data_collection 1498484000.56
_olex2_submission_special_instructions 'No special instructions were received'
_oxdiff_exptl_absorpt_empirical_details
;
Empirical correction (ABSPACK) includes:
- Absorption correction using spherical harmonics
- Frame scaling
;
_oxdiff_exptl_absorpt_empirical_full_max 1.700
_oxdiff_exptl_absorpt_empirical_full_min 0.611

loop_
_space_group_symop_operation_xyz
'x, y, z'
'-y+3/4, x+1/4, z+1/4'
'-x+1/2, -y, z+1/2'
'y+3/4, -x+3/4, z+3/4'
'x+1/2, y+1/2, z+1/2'
'-y+5/4, x+3/4, z+3/4'
'-x+1, -y+1/2, z+1'
'y+5/4, -x+5/4, z+5/4'
'-x, -y, -z'
'y-3/4, -x-1/4, -z-1/4'
'x-1/2, y, -z-1/2'
'-y-3/4, x-3/4, -z-3/4'
'-x+1/2, -y+1/2, -z+1/2'
'y-1/4, -x+1/4, -z+1/4'
'x, y+1/2, -z'
'-y-1/4, x-1/4, -z-1/4'

loop_
_atom_site_label
_atom_site_type_symbol
_atom_site_fract_x
_atom_site_fract_y
_atom_site_fract_z
_atom_site_U_iso_or_equiv
_atom_site_adp_type
_atom_site_occupancy
_atom_site_site_symmetry_order
_atom_site_calc_flag
_atom_site_refinement_flags_posn
N1 N 0.50032(13) 0.62934(13) 0.56096(7) 0.0276(4) Uani 1 1 d .
H1 H 0.5449 0.6285 0.5915 0.033 Uiso 1 1 calc R
N2 N 0.40214(13) 0.63990(13) 0.57104(7) 0.0273(4) Uani 1 1 d .
N3 N 0.43447(13) 0.62476(12) 0.46374(8) 0.0272(4) Uani 1 1 d .
N4 N 0.60736(14) 0.60624(16) 0.47246(8) 0.0378(5) Uani 1 1 d .
C1 C 0.36657(15) 0.63640(14) 0.51123(9) 0.0248(4) Uani 1 1 d .
C2 C 0.26151(14) 0.64044(14) 0.49843(9) 0.0259(4) Uani 1 1 d .
C3 C 0.51762(14) 0.62044(14) 0.49694(10) 0.0273(4) Uani 1 1 d .
C4 C 0.69014(16) 0.60497(17) 0.51608(11) 0.0337(5) Uani 1 1 d .
H4A H 0.7484 0.5849 0.4922 0.051 Uiso 1 1 calc GR
H4B H 0.6778 0.5590 0.5514 0.051 Uiso 1 1 calc GR
H4C H 0.7001 0.6701 0.5340 0.051 Uiso 1 1 calc GR
C5 C 0.62459(16) 0.61278(17) 0.40381(10) 0.0334(5) Uani 1 1 d .
H5A H 0.5623 0.6143 0.3809 0.050 Uiso 1 1 calc GR
H5B H 0.6622 0.5562 0.3895 0.050 Uiso 1 1 calc GR
H5C H 0.6610 0.6723 0.3943 0.050 Uiso 1 1 calc GR
C6 C 0.22598(16) 0.63378(16) 0.43533(10) 0.0300(5) Uani 1 1 d .
H6 H 0.2700 0.6303 0.4000 0.036 Uiso 1 1 calc R
C7 C 0.12670(17) 0.63226(16) 0.42392(11) 0.0344(5) Uani 1 1 d .
H7 H 0.1031 0.6263 0.3809 0.041 Uiso 1 1 calc R
C8 C 0.06187(17) 0.63935(18) 0.47495(11) 0.0404(6) Uani 1 1 d .
H8 H -0.0061 0.6380 0.4671 0.048 Uiso 1 1 calc R
C9 C 0.09712(18) 0.64846(19) 0.53801(11) 0.0387(5) Uani 1 1 d .
H9 H 0.0530 0.6547 0.5731 0.046 Uiso 1 1 calc R
C10 C 0.19591(16) 0.64842(16) 0.54957(10) 0.0313(5) Uani 1 1 d .
H10 H 0.2193 0.6539 0.5927 0.038 Uiso 1 1 calc R

loop_
_atom_site_aniso_label
_atom_site_aniso_U_11
_atom_site_aniso_U_22
_atom_site_aniso_U_33
_atom_site_aniso_U_23
_atom_site_aniso_U_13
_atom_site_aniso_U_12
N1 0.0297(8) 0.0317(9) 0.0215(8) -0.0022(7) -0.0029(7) 0.0011(7)
N2 0.0320(9) 0.0278(8) 0.0220(8) -0.0034(7) -0.0023(7) 0.0008(8)
N3 0.0298(8) 0.0299(9) 0.0218(8) -0.0013(6) -0.0006(6) -0.0011(7)
N4 0.0300(9) 0.0583(12) 0.0251(9) -0.0032(8) -0.0003(8) 0.0011(9)
C1 0.0326(10) 0.0221(9) 0.0196(9) -0.0018(7) 0.0002(8) -0.0004(8)
C2 0.0324(10) 0.0205(8) 0.0247(10) -0.0013(8) -0.0004(8) -0.0002(8)
C3 0.0329(10) 0.0266(9) 0.0225(9) -0.0016(8) -0.0007(8) -0.0010(8)
C4 0.0296(10) 0.0343(10) 0.0371(12) -0.0014(9) -0.0041(9) 0.0016(9)
C5 0.0351(11) 0.0389(11) 0.0262(11) 0.0004(9) 0.0044(9) -0.0001(9)
C6 0.0360(11) 0.0286(10) 0.0254(10) 0.0013(8) 0.0000(8) 0.0005(9)
C7 0.0393(12) 0.0336(11) 0.0304(11) 0.0027(9) -0.0083(9) 0.0029(10)
C8 0.0298(11) 0.0450(13) 0.0464(14) 0.0052(11) -0.0044(9) 0.0019(10)
C9 0.0360(11) 0.0456(13) 0.0345(12) 0.0047(10) 0.0057(9) 0.0028(10)
C10 0.0354(11) 0.0315(10) 0.0271(10) 0.0012(9) 0.0011(8) 0.0007(9)

loop_
_atom_type_symbol
_atom_type_description
_atom_type_scat_dispersion_real
_atom_type_scat_dispersion_imag
_atom_type_scat_source
C C 0.0181 0.0091 'International Tables Vol C Tables 4.2.6.8 and 6.1.1.4'
H H 0.0000 0.0000 'International Tables Vol C Tables 4.2.6.8 and 6.1.1.4'
N N 0.0311 0.0180 'International Tables Vol C Tables 4.2.6.8 and 6.1.1.4'

loop_
_geom_angle_atom_site_label_1
_geom_angle_atom_site_label_2
_geom_angle_atom_site_label_3
_geom_angle
C3 N1 N2 109.35(16)
C1 N2 N1 102.57(15)
C3 N3 C1 102.91(16)
C3 N4 C4 119.18(17)
C3 N4 C5 120.71(18)
C5 N4 C4 118.82(18)
N2 C1 N3 114.82(18)
N2 C1 C2 121.84(18)
N3 C1 C2 123.28(17)
C6 C2 C1 120.66(18)
C10 C2 C1 120.24(18)
C10 C2 C6 119.08(18)
N1 C3 N4 122.83(18)
N3 C3 N1 110.35(17)
N3 C3 N4 126.79(18)
C7 C6 C2 120.3(2)
C8 C7 C6 120.3(2)
C7 C8 C9 119.5(2)
C10 C9 C8 120.3(2)
C9 C10 C2 120.47(19)

loop_
_geom_bond_atom_site_label_1
_geom_bond_atom_site_label_2
_geom_bond_distance
N1 N2 1.375(2)
N1 C3 1.349(3)
N2 C1 1.329(2)
N3 C1 1.364(2)
N3 C3 1.335(3)
N4 C3 1.349(3)
N4 C4 1.453(3)
N4 C5 1.440(3)
C1 C2 1.471(3)
C2 C6 1.395(3)
C2 C10 1.394(3)
C6 C7 1.387(3)
C7 C8 1.384(3)
C8 C9 1.395(3)
C9 C10 1.381(3)

loop_
_twin_individual_id
_twin_individual_mass_fraction_refined
1 0.663(2)
2 0.337(2)
